data_7005740
loop_
_publ_author_name
'Humphreys, Anthony S.'
'Filipovska, Aleksandra'
'Berners-Price, Susan J'
'Koutsantonis, George A.'
'Skelton, Brian W.'
'White, Allan H.'

_publ_section_title
;
 Gold(I) chloride adducts of 1,3-bis(di-2-pyridylphosphino)propane:
 synthesis, structural studies and antitumour activity.
;
_journal_issue 43
_journal_name_full 'Dalton transactions (Cambridge, England : 2003)'
_journal_page_first 4943
_journal_page_last 4950
_journal_paper_doi 10.1039/b705008a
_journal_year 2007
_chemical_formula_moiety 'C44 H40 Au N8 P4, Cl, 5(H2 O)'
_chemical_formula_sum 'C44 H50 Au Cl N8 O5 P4'
_chemical_formula_weight 1127.22
_chemical_name_systematic ?
_space_group_IT_number 88
_symmetry_cell_setting tetragonal
_symmetry_space_group_name_Hall '-I 4ad'
_symmetry_space_group_name_H-M 'I 41/a :2'
_atom_sites_solution_hydrogens geom
_atom_sites_solution_primary direct
_atom_sites_solution_secondary difmap
_audit_creation_date 2007-03-12T11:35:18-00:00
_audit_creation_method 'WinGX routine CIF_UPDATE'
_cell_angle_alpha 90
_cell_angle_beta 90
_cell_angle_gamma 90
_cell_formula_units_Z 8
_cell_length_a 13.4748(9)
_cell_length_b 13.4748(9)
_cell_length_c 53.133(3)
_cell_measurement_reflns_used 8192
_cell_measurement_temperature 150(2)
_cell_measurement_theta_max 24.6
_cell_measurement_theta_min 2.4
_cell_volume 9647.4(11)
_computing_cell_refinement 'Siemens SAINT (Siemens, 1995)'
_computing_data_collection 'Siemens SMART (Siemens, 1995)'
_computing_data_reduction 'xtal ADDREF SORTRF'
_computing_molecular_graphics xtal
_computing_publication_material WinGX
_computing_structure_refinement 'SHELXL-97 (Sheldrick, 1997)'
_computing_structure_solution xtal
_diffrn_ambient_temperature 100(2)
_diffrn_measured_fraction_theta_full 0.999
_diffrn_measured_fraction_theta_max 0.998
_diffrn_measurement_device_type
;
Bruker SMART CCD diffractometer
;
_diffrn_measurement_method '\w scans'
_diffrn_radiation_monochromator graphite
_diffrn_radiation_type MoK\a
_diffrn_radiation_wavelength 0.71073
_diffrn_reflns_av_R_equivalents .033
_diffrn_reflns_av_unetI/netI 0.0187
_diffrn_reflns_limit_h_max 16
_diffrn_reflns_limit_h_min -15
_diffrn_reflns_limit_k_max 23
_diffrn_reflns_limit_k_min -23
_diffrn_reflns_limit_l_max 90
_diffrn_reflns_limit_l_min -90
_diffrn_reflns_number 12696
_diffrn_reflns_theta_full 37.5
_diffrn_reflns_theta_max 37.51
_diffrn_reflns_theta_min 1.53
_exptl_absorpt_coefficient_mu 3.29
_exptl_absorpt_correction_T_max .79
_exptl_absorpt_correction_T_min .52
_exptl_absorpt_correction_type multi-scan
_exptl_absorpt_process_details
;
SADABS; Sheldrick, 1996
;
_exptl_crystal_colour colourless
_exptl_crystal_density_diffrn 1.552
_exptl_crystal_density_method 'not measured'
_exptl_crystal_description bar
_exptl_crystal_F_000 4528
_exptl_crystal_size_max .18
_exptl_crystal_size_mid .13
_exptl_crystal_size_min .11
_refine_diff_density_max 2.951
_refine_diff_density_min -1.143
_refine_diff_density_rms 0.147
_refine_ls_extinction_method none
_refine_ls_goodness_of_fit_ref 1.118
_refine_ls_hydrogen_treatment constr
_refine_ls_matrix_type full
_refine_ls_number_parameters 296
_refine_ls_number_reflns 12696
_refine_ls_number_restraints 0
_refine_ls_restrained_S_all 1.118
_refine_ls_R_factor_all 0.0456
_refine_ls_R_factor_gt 0.0287
_refine_ls_shift/su_max 0.001
_refine_ls_shift/su_mean 0
_refine_ls_structure_factor_coef Fsqd
_refine_ls_weighting_details 'calc w=1/[\s^2^(Fo^2^)+(0.0470P)^2^+15.4346P] where P=(Fo^2^+2Fc^2^)/3'
_refine_ls_weighting_scheme calc
_refine_ls_wR_factor_gt 0.0848
_refine_ls_wR_factor_ref 0.0921
_reflns_number_gt 9829
_reflns_number_total 12696
_reflns_threshold_expression I>2sigma(I)
_cod_data_source_file b705008a.txt
_cod_data_source_block gk128
_cod_original_sg_symbol_Hall -i_4ad
_cod_original_sg_symbol_H-M I_41/a
_cod_database_code 7005740

loop_
_symmetry_equiv_pos_as_xyz
'x, y, z'
'-x+1/2, -y, z+1/2'
'-y+3/4, x+1/4, z+1/4'
'y+3/4, -x+3/4, z+3/4'
'x+1/2, y+1/2, z+1/2'
'-x+1, -y+1/2, z+1'
'-y+5/4, x+3/4, z+3/4'
'y+5/4, -x+5/4, z+5/4'
'-x, -y, -z'
'x-1/2, y, -z-1/2'
'y-3/4, -x-1/4, -z-1/4'
'-y-3/4, x-3/4, -z-3/4'
'-x+1/2, -y+1/2, -z+1/2'
'x, y+1/2, -z'
'y-1/4, -x+1/4, -z+1/4'
'-y-1/4, x-1/4, -z-1/4'

loop_
_atom_site_label
_atom_site_type_symbol
_atom_site_fract_x
_atom_site_fract_y
_atom_site_fract_z
_atom_site_U_iso_or_equiv
_atom_site_adp_type
_atom_site_occupancy
_atom_site_symmetry_multiplicity
_atom_site_calc_flag
_atom_site_refinement_flags
_atom_site_disorder_assembly
_atom_site_disorder_group
_atom_site_attached_hydrogens
Au Au 0.5 0.25 0.086920(2) 0.01713(3) Uani 1 2 d S . . 0
Cl1 Cl 1 0.25 0.125 0.0549(5) Uani 1 4 d S . . 0
Cl2 Cl -0.1462(4) 0.2810(4) -0.02602(8) 0.0659(11) Uani 0.25 1 d P . . 0
P1 P 0.65254(4) 0.19824(4) 0.106208(10) 0.01949(9) Uani 1 1 d . . . 0
C111 C 0.70757(15) 0.08122(15) 0.09601(4) 0.0214(3) Uani 1 1 d . . . 0
C112 C 0.7297(2) 0.0036(2) 0.11233(5) 0.0325(5) Uani 1 1 d . . . 0
H112 H 0.7138 0.012 0.1296 0.039 Uiso 1 1 calc R . . 0
N113 N 0.7720(2) -0.08239(19) 0.10544(5) 0.0428(6) Uani 1 1 d . . . 0
C114 C 0.7936(2) -0.0928(2) 0.08112(5) 0.0356(5) Uani 1 1 d . . . 0
H114 H 0.8236 -0.1532 0.0759 0.043 Uiso 1 1 calc R . . 0
C115 C 0.7752(2) -0.0222(2) 0.06324(5) 0.0366(6) Uani 1 1 d . . . 0
H115 H 0.7927 -0.0331 0.0461 0.044 Uiso 1 1 calc R . . 0
C116 C 0.7306(2) 0.06575(19) 0.07062(5) 0.0337(5) Uani 1 1 d . . . 0
H116 H 0.7157 0.1154 0.0585 0.04 Uiso 1 1 calc R . . 0
C121 C 0.66741(17) 0.19460(17) 0.14006(4) 0.0245(4) Uani 1 1 d . . . 0
C122 C 0.5864(2) 0.1689(2) 0.15508(4) 0.0306(5) Uani 1 1 d . . . 0
H122 H 0.5258 0.1523 0.147 0.037 Uiso 1 1 calc R . . 0
N123 N 0.5894(3) 0.1662(2) 0.18054(5) 0.0467(7) Uani 1 1 d . . . 0
C124 C 0.6777(4) 0.1888(3) 0.19135(6) 0.0561(10) Uani 1 1 d . . . 0
H124 H 0.6818 0.1878 0.2092 0.067 Uiso 1 1 calc R . . 0
C125 C 0.7628(3) 0.2135(3) 0.17784(6) 0.0515(9) Uani 1 1 d . . . 0
H125 H 0.8233 0.2279 0.1862 0.062 Uiso 1 1 calc R . . 0
C126 C 0.7568(2) 0.2162(2) 0.15215(5) 0.0373(6) Uani 1 1 d . . . 0
H126 H 0.8137 0.2329 0.1425 0.045 Uiso 1 1 calc R . . 0
C10 C 0.74324(16) 0.29267(17) 0.09594(4) 0.0248(4) Uani 1 1 d . . . 0
H10A H 0.7378 0.3515 0.107 0.03 Uiso 1 1 calc R . . 0
H10B H 0.8111 0.2655 0.0978 0.03 Uiso 1 1 calc R . . 0
C20 C 0.72755(16) 0.32514(17) 0.06846(4) 0.0248(4) Uani 1 1 d . . . 0
H20A H 0.7427 0.269 0.0571 0.03 Uiso 1 1 calc R . . 0
H20B H 0.7735 0.3802 0.0644 0.03 Uiso 1 1 calc R . . 0
P2 P 0.59917(4) 0.36588(4) 0.063390(10) 0.01881(9) Uani 1 1 d . . . 0
C211 C 0.58329(17) 0.36969(15) 0.02945(4) 0.0223(3) Uani 1 1 d . . . 0
C212 C 0.48575(19) 0.37739(17) 0.02027(4) 0.0264(4) Uani 1 1 d . . . 0
H212 H 0.4331 0.3821 0.0321 0.032 Uiso 1 1 calc R . . 0
N213 N 0.4629(2) 0.37847(17) -0.00435(4) 0.0367(5) Uani 1 1 d . . . 0
C214 C 0.5401(3) 0.3703(2) -0.02059(5) 0.0433(7) Uani 1 1 d . . . 0
H214 H 0.5259 0.37 -0.0381 0.052 Uiso 1 1 calc R . . 0
C215 C 0.6372(3) 0.3625(2) -0.01334(5) 0.0408(6) Uani 1 1 d . . . 0
H215 H 0.6885 0.3571 -0.0255 0.049 Uiso 1 1 calc R . . 0
C216 C 0.6593(2) 0.3625(2) 0.01195(5) 0.0314(5) Uani 1 1 d . . . 0
H216 H 0.7263 0.3577 0.0174 0.038 Uiso 1 1 calc R . . 0
C221 C 0.60450(16) 0.49622(15) 0.07248(4) 0.0209(3) Uani 1 1 d . . . 0
C222 C 0.54986(19) 0.53217(18) 0.09279(5) 0.0281(4) Uani 1 1 d . . . 0
H222 H 0.5079 0.4883 0.1019 0.034 Uiso 1 1 calc R . . 0
N223 N 0.5556(2) 0.62928(19) 0.09986(5) 0.0413(5) Uani 1 1 d . . . 0
C224 C 0.6167(2) 0.6902(2) 0.08659(6) 0.0375(6) Uani 1 1 d . . . 0
H224 H 0.6212 0.7577 0.0916 0.045 Uiso 1 1 calc R . . 0
C225 C 0.67175(19) 0.66011(17) 0.06659(5) 0.0316(5) Uani 1 1 d . . . 0
H225 H 0.7131 0.7054 0.0578 0.038 Uiso 1 1 calc R . . 0
C226 C 0.66585(19) 0.56335(17) 0.05955(5) 0.0291(4) Uani 1 1 d . . . 0
H226 H 0.7039 0.5407 0.0456 0.035 Uiso 1 1 calc R . . 0
O01 O -0.2353(2) 0.1232(2) 0.00497(6) 0.0624(7) Uani 1 1 d . . . 2
O02 O 0.8997(2) 0.4642(3) -0.00098(6) 0.0710(9) Uani 1 1 d . . . 2
O03 O -0.0300(12) 0.242(2) 0.0654(2) 0.165(9) Uani 0.5 1 d P . . 2

loop_
_atom_site_aniso_label
_atom_site_aniso_U_11
_atom_site_aniso_U_22
_atom_site_aniso_U_33
_atom_site_aniso_U_23
_atom_site_aniso_U_13
_atom_site_aniso_U_12
Au 0.01656(4) 0.01852(5) 0.01630(4) 0 0 -0.00061(3)
Cl1 0.0341(4) 0.0341(4) 0.0965(15) 0 0 0
Cl2 0.078(3) 0.070(3) 0.050(2) -0.0145(18) 0.0165(19) 0.010(2)
P1 0.0188(2) 0.0211(2) 0.0186(2) 0.00124(17) -0.00255(16) -0.00025(16)
C111 0.0211(8) 0.0213(8) 0.0220(8) 0.0016(6) -0.0039(6) 0.0007(6)
C112 0.0421(13) 0.0305(11) 0.0248(10) 0.0061(8) 0.0035(9) 0.0095(9)
N113 0.0641(17) 0.0329(11) 0.0313(11) 0.0074(9) 0.0054(11) 0.0179(11)
C114 0.0475(15) 0.0262(11) 0.0330(12) -0.0012(9) -0.0014(11) 0.0104(10)
C115 0.0548(17) 0.0297(11) 0.0254(11) -0.0033(9) -0.0004(11) 0.0072(11)
C116 0.0522(15) 0.0259(10) 0.0231(10) 0.0010(8) -0.0044(10) 0.0068(10)
C121 0.0273(9) 0.0250(9) 0.0214(9) -0.0008(7) -0.0052(7) 0.0023(7)
C122 0.0367(12) 0.0344(12) 0.0207(9) 0.0035(8) -0.0011(8) 0.0015(9)
N123 0.072(2) 0.0452(14) 0.0233(10) 0.0041(9) 0.0034(11) 0.0107(13)
C124 0.104(3) 0.0410(16) 0.0233(12) -0.0010(11) -0.0180(16) 0.0141(18)
C125 0.070(2) 0.0472(17) 0.0374(15) -0.0010(13) -0.0326(16) 0.0012(16)
C126 0.0355(13) 0.0449(15) 0.0316(12) -0.0011(11) -0.0139(10) -0.0002(11)
C10 0.0195(8) 0.0242(9) 0.0308(10) 0.0021(8) -0.0036(7) -0.0029(7)
C20 0.0214(8) 0.0245(9) 0.0284(10) 0.0032(7) 0.0037(7) 0.0005(7)
P2 0.0208(2) 0.0177(2) 0.0179(2) 0.00122(16) 0.00109(16) -0.00122(16)
C211 0.0301(10) 0.0176(8) 0.0192(8) 0.0012(6) 0.0017(7) -0.0030(7)
C212 0.0338(11) 0.0237(9) 0.0218(9) 0.0004(7) -0.0014(8) -0.0013(8)
N213 0.0554(15) 0.0273(10) 0.0273(10) 0.0029(8) -0.0106(9) -0.0033(9)
C214 0.080(2) 0.0299(12) 0.0195(10) 0.0025(9) -0.0059(12) -0.0036(13)
C215 0.0624(19) 0.0401(14) 0.0200(10) 0.0015(9) 0.0130(11) -0.0029(13)
C216 0.0356(12) 0.0362(12) 0.0223(9) 0.0014(8) 0.0068(9) -0.0030(9)
C221 0.0228(8) 0.0196(8) 0.0202(8) 0.0003(6) -0.0025(6) -0.0018(6)
C222 0.0334(11) 0.0252(10) 0.0256(10) -0.0028(8) 0.0027(8) -0.0010(8)
N223 0.0523(15) 0.0316(11) 0.0400(13) -0.0104(10) 0.0060(11) 0.0008(10)
C224 0.0443(15) 0.0221(10) 0.0461(15) -0.0083(10) -0.0010(12) -0.0032(10)
C225 0.0313(11) 0.0193(9) 0.0441(14) -0.0004(9) 0.0026(10) -0.0073(8)
C226 0.0308(11) 0.0228(9) 0.0336(11) 0.0013(8) 0.0030(9) -0.0052(8)
O01 0.0734(19) 0.0581(17) 0.0556(16) 0.0120(13) 0.0184(14) 0.0017(14)
O02 0.0698(19) 0.089(2) 0.0544(16) -0.0293(16) -0.0003(15) -0.0085(17)
O03 0.16(2) 0.153(11) 0.179(10) 0.037(11) 0.046(10) 0.114(17)

loop_
_atom_type_symbol
_atom_type_description
_atom_type_scat_dispersion_real
_atom_type_scat_dispersion_imag
_atom_type_scat_source
C C 0.0033 0.0016 'International Tables Vol C Tables 4.2.6.8 and 6.1.1.4'
H H 0 0 'International Tables Vol C Tables 4.2.6.8 and 6.1.1.4'
Au Au -2.0133 8.8022 'International Tables Vol C Tables 4.2.6.8 and 6.1.1.4'
Cl Cl 0.1484 0.1585 'International Tables Vol C Tables 4.2.6.8 and 6.1.1.4'
N N 0.0061 0.0033 'International Tables Vol C Tables 4.2.6.8 and 6.1.1.4'
O O 0.0106 0.006 'International Tables Vol C Tables 4.2.6.8 and 6.1.1.4'
P P 0.1023 0.0942 'International Tables Vol C Tables 4.2.6.8 and 6.1.1.4'

loop_
_geom_angle_atom_site_label_1
_geom_angle_atom_site_label_2
_geom_angle_atom_site_label_3
_geom_angle
_geom_angle_site_symmetry_1
_geom_angle_site_symmetry_3
_geom_angle_publ_flag
P1 Au P1 129.45(3) . 6_554 ?
P1 Au P2 120.593(19) . 6_554 ?
P1 Au P2 86.264(19) 6_554 6_554 ?
P1 Au P2 86.264(19) . . ?
P1 Au P2 120.593(19) 6_554 . ?
P2 Au P2 117.37(3) 6_554 . ?
C121 P1 C111 103.11(10) . . ?
C121 P1 C10 103.81(11) . . ?
C111 P1 C10 103.81(10) . . ?
C121 P1 Au 121.79(8) . . ?
C111 P1 Au 118.18(7) . . ?
C10 P1 Au 103.91(7) . . ?
C112 C111 C116 116.2(2) . . ?
C112 C111 P1 123.49(18) . . ?
C116 C111 P1 120.34(17) . . ?
N113 C112 C111 124.8(2) . . ?
N113 C112 H112 117.6 . . ?
C111 C112 H112 117.6 . . ?
C114 N113 C112 116.7(2) . . ?
N113 C114 C115 124.1(2) . . ?
N113 C114 H114 117.9 . . ?
C115 C114 H114 117.9 . . ?
C114 C115 C116 118.5(2) . . ?
C114 C115 H115 120.7 . . ?
C116 C115 H115 120.7 . . ?
C115 C116 C111 119.8(2) . . ?
C115 C116 H116 120.1 . . ?
C111 C116 H116 120.1 . . ?
C126 C121 C122 117.6(2) . . ?
C126 C121 P1 123.2(2) . . ?
C122 C121 P1 119.21(17) . . ?
N123 C122 C121 123.7(3) . . ?
N123 C122 H122 118.2 . . ?
C121 C122 H122 118.2 . . ?
C122 N123 C124 116.3(3) . . ?
N123 C124 C125 123.9(3) . . ?
N123 C124 H124 118 . . ?
C125 C124 H124 118 . . ?
C126 C125 C124 118.2(3) . . ?
C126 C125 H125 120.9 . . ?
C124 C125 H125 120.9 . . ?
C125 C126 C121 120.3(3) . . ?
C125 C126 H126 119.8 . . ?
C121 C126 H126 119.8 . . ?
C20 C10 P1 112.66(15) . . ?
C20 C10 H10A 109.1 . . ?
P1 C10 H10A 109.1 . . ?
C20 C10 H10B 109.1 . . ?
P1 C10 H10B 109.1 . . ?
H10A C10 H10B 107.8 . . ?
C10 C20 P2 110.72(15) . . ?
C10 C20 H20A 109.5 . . ?
P2 C20 H20A 109.5 . . ?
C10 C20 H20B 109.5 . . ?
P2 C20 H20B 109.5 . . ?
H20A C20 H20B 108.1 . . ?
C211 P2 C221 103.91(10) . . ?
C211 P2 C20 105.37(11) . . ?
C221 P2 C20 102.25(10) . . ?
C211 P2 Au 117.96(7) . . ?
C221 P2 Au 120.64(7) . . ?
C20 P2 Au 104.67(7) . . ?
C216 C211 C212 117.6(2) . . ?
C216 C211 P2 125.22(19) . . ?
C212 C211 P2 117.19(17) . . ?
N213 C212 C211 123.6(2) . . ?
N213 C212 H212 118.2 . . ?
C211 C212 H212 118.2 . . ?
C212 N213 C214 116.3(3) . . ?
N213 C214 C215 124.1(2) . . ?
N213 C214 H214 117.9 . . ?
C215 C214 H214 117.9 . . ?
C214 C215 C216 118.8(3) . . ?
C214 C215 H215 120.6 . . ?
C216 C215 H215 120.6 . . ?
C215 C216 C211 119.7(3) . . ?
C215 C216 H216 120.2 . . ?
C211 C216 H216 120.2 . . ?
C222 C221 C226 117.8(2) . . ?
C222 C221 P2 121.29(16) . . ?
C226 C221 P2 120.93(17) . . ?
N223 C222 C221 121.1(2) . . ?
N223 C222 H222 119.4 . . ?
C221 C222 H222 119.4 . . ?
C224 N223 C222 118.1(2) . . ?
C225 C224 N223 123.8(2) . . ?
C225 C224 H224 118.1 . . ?
N223 C224 H224 118.1 . . ?
C224 C225 C226 118.0(2) . . ?
C224 C225 H225 121 . . ?
C226 C225 H225 121 . . ?
C225 C226 C221 121.2(2) . . ?
C225 C226 H226 119.4 . . ?
C221 C226 H226 119.4 . . ?

loop_
_geom_bond_atom_site_label_1
_geom_bond_atom_site_label_2
_geom_bond_distance
_geom_bond_site_symmetry_2
_geom_bond_publ_flag
Au P1 2.4003(5) . ?
Au P1 2.4003(5) 6_554 ?
Au P2 2.4056(5) 6_554 ?
Au P2 2.4056(5) . ?
P1 C121 1.810(2) . ?
P1 C111 1.825(2) . ?
P1 C10 1.847(2) . ?
C111 C112 1.391(3) . ?
C111 C116 1.400(3) . ?
C112 N113 1.342(4) . ?
C112 H112 0.95 . ?
N113 C114 1.332(4) . ?
C114 C115 1.368(4) . ?
C114 H114 0.95 . ?
C115 C116 1.385(4) . ?
C115 H115 0.95 . ?
C116 H116 0.95 . ?
C121 C126 1.396(3) . ?
C121 C122 1.396(4) . ?
C122 N123 1.354(3) . ?
C122 H122 0.95 . ?
N123 C124 1.357(5) . ?
C124 C125 1.392(6) . ?
C124 H124 0.95 . ?
C125 C126 1.368(4) . ?
C125 H125 0.95 . ?
C126 H126 0.95 . ?
C10 C20 1.539(3) . ?
C10 H10A 0.99 . ?
C10 H10B 0.99 . ?
C20 P2 1.835(2) . ?
C20 H20A 0.99 . ?
C20 H20B 0.99 . ?
P2 C211 1.817(2) . ?
P2 C221 1.823(2) . ?
C211 C216 1.387(3) . ?
C211 C212 1.406(3) . ?
C212 N213 1.344(3) . ?
C212 H212 0.95 . ?
N213 C214 1.357(4) . ?
C214 C215 1.368(5) . ?
C214 H214 0.95 . ?
C215 C216 1.376(4) . ?
C215 H215 0.95 . ?
C216 H216 0.95 . ?
C221 C222 1.393(3) . ?
C221 C226 1.405(3) . ?
C222 N223 1.364(3) . ?
C222 H222 0.95 . ?
N223 C224 1.359(4) . ?
C224 C225 1.358(4) . ?
C224 H224 0.95 . ?
C225 C226 1.359(3) . ?
C225 H225 0.95 . ?
C226 H226 0.95 . ?
